data_7016186
loop_
_publ_author_name
'Pan, Cheng-Ling'
'Chen, Wan'
'Su, Shengqun'
'Pan, Yu-Song'
'Wang, Jing'

_publ_section_title
;
 Cubic and doubly-fused cubic samarium clusters from Sm(ii)-mediated
 reduction of organic azides and azobenzenes.
;
_journal_issue 31
_journal_name_full 'Dalton transactions (Cambridge, England : 2003)'
_journal_page_first 7941
_journal_page_last 7945
_journal_paper_doi 10.1039/c1dt10395d
_journal_volume 40
_journal_year 2011
_chemical_formula_moiety 'C92 H136 N12 Si6 Sm4'
_chemical_formula_sum 'C23 H34 N3 Si1.5 Sm'
_chemical_formula_weight 545.02
_chemical_melting_point ?
_chemical_name_systematic
;
?
;
_space_group_IT_number 88
_symmetry_cell_setting tetragonal
_symmetry_space_group_name_Hall '-I 4ad'
_symmetry_space_group_name_H-M 'I 41/a :2'
_atom_sites_solution_hydrogens geom
_atom_sites_solution_primary direct
_atom_sites_solution_secondary difmap
_audit_creation_method SHELXL-97
_cell_angle_alpha 90.00
_cell_angle_beta 90.00
_cell_angle_gamma 90.00
_cell_formula_units_Z 16
_cell_length_a 22.1973(5)
_cell_length_b 22.1973(5)
_cell_length_c 20.2578(10)
_cell_measurement_temperature 173(2)
_cell_volume 9981.4(6)
_computing_cell_refinement 'Bruker SMART'
_computing_data_collection 'Bruker SMART'
_computing_data_reduction 'Bruker SAINT software (Bruker, 1999)'
_computing_molecular_graphics 'SHELXTL-PLUS (Sheldrick, 1990)'
_computing_publication_material SHELXL-97
_computing_structure_refinement 'SHELXL-97 (Sheldrick, 1997)'
_computing_structure_solution 'SHELXS-97 (Sheldrick, 1990)'
_diffrn_ambient_temperature 273(2)
_diffrn_measured_fraction_theta_full 0.999
_diffrn_measured_fraction_theta_max 0.999
_diffrn_measurement_device_type 'Bruker SMART APEX CCD'
_diffrn_measurement_method '\w scan'
_diffrn_radiation_monochromator graphite
_diffrn_radiation_source 'fine-focus sealed tube'
_diffrn_radiation_type MoK\a
_diffrn_radiation_wavelength 0.71073
_diffrn_reflns_av_R_equivalents 0.0811
_diffrn_reflns_av_sigmaI/netI 0.0580
_diffrn_reflns_limit_h_max 19
_diffrn_reflns_limit_h_min -27
_diffrn_reflns_limit_k_max 27
_diffrn_reflns_limit_k_min -27
_diffrn_reflns_limit_l_max 24
_diffrn_reflns_limit_l_min -25
_diffrn_reflns_number 27593
_diffrn_reflns_theta_full 26.06
_diffrn_reflns_theta_max 26.06
_diffrn_reflns_theta_min 1.36
_diffrn_standards_decay_% none
_diffrn_standards_interval_count none
_diffrn_standards_interval_time none
_diffrn_standards_number none
_exptl_absorpt_coefficient_mu 2.438
_exptl_absorpt_correction_T_max 0.7926
_exptl_absorpt_correction_T_min 0.4422
_exptl_absorpt_correction_type empirical
_exptl_absorpt_process_details SADABS
_exptl_crystal_colour Colourless
_exptl_crystal_density_diffrn 1.451
_exptl_crystal_density_meas ?
_exptl_crystal_density_method 'not measured'
_exptl_crystal_description Block
_exptl_crystal_F_000 4416
_exptl_crystal_size_max 0.40
_exptl_crystal_size_mid 0.10
_exptl_crystal_size_min 0.10
_refine_diff_density_max 1.072
_refine_diff_density_min -0.802
_refine_diff_density_rms 0.216
_refine_ls_extinction_method none
_refine_ls_goodness_of_fit_ref 1.061
_refine_ls_hydrogen_treatment constr
_refine_ls_matrix_type full
_refine_ls_number_parameters 258
_refine_ls_number_reflns 4930
_refine_ls_number_restraints 0
_refine_ls_restrained_S_all 1.061
_refine_ls_R_factor_all 0.0659
_refine_ls_R_factor_gt 0.0366
_refine_ls_shift/su_max 0.002
_refine_ls_shift/su_mean 0.000
_refine_ls_structure_factor_coef Fsqd
_refine_ls_weighting_details 'calc w=1/[\s^2^(Fo^2^)+(0.0526P)^2^+0.0000P] where P=(Fo^2^+2Fc^2^)/3'
_refine_ls_weighting_scheme calc
_refine_ls_wR_factor_gt 0.0838
_refine_ls_wR_factor_ref 0.1058
_reflns_number_gt 3570
_reflns_number_total 4930
_reflns_threshold_expression >2sigma(I)
_cod_data_source_file c1dt10395d.txt
_cod_data_source_block 1
_cod_depositor_comments
;
The following automatic conversions were performed:

'_chemical_melting_point' value 'not measured' was changed to '?' -
the value is undefined or not given.

'_symmetry_cell_setting' value
'Tetragonal' changed to 'tetragonal' according to
/home/saulius/struct/CIF-dictionaries/cif_core.dic dictionary named
'cif_core.dic' version 2.4.1 from
2010-06-29.

'_refine_ls_hydrogen_treatment' value 'Constr' changed
to 'constr' according to
/home/saulius/struct/CIF-dictionaries/cif_core.dic dictionary named
'cif_core.dic' version 2.4.1 from 2010-06-29.

Automatic conversion script
Id: cif_fix_values 1715 2011-07-08 13:25:40Z adriana 

The following automatic conversions were performed:

'_exptl_crystal_density_meas' value 'none' was changed to '?' - the
value is perceived as not measured.

Automatic conversion script
Id: cif_fix_values 3008 2015-01-20 13:52:24Z robertas 
;
_cod_original_sg_symbol_H-M I4(1)/a
_cod_original_formula_sum 'C23 H34 N3 Si1.50 Sm'
_cod_database_code 7016186

loop_
_symmetry_equiv_pos_as_xyz
'x, y, z'
'-x+1/2, -y, z+1/2'
'-y+3/4, x+1/4, z+1/4'
'y+3/4, -x+3/4, z+3/4'
'x+1/2, y+1/2, z+1/2'
'-x+1, -y+1/2, z+1'
'-y+5/4, x+3/4, z+3/4'
'y+5/4, -x+5/4, z+5/4'
'-x, -y, -z'
'x-1/2, y, -z-1/2'
'y-3/4, -x-1/4, -z-1/4'
'-y-3/4, x-3/4, -z-3/4'
'-x+1/2, -y+1/2, -z+1/2'
'x, y+1/2, -z'
'y-1/4, -x+1/4, -z+1/4'
'-y-1/4, x-1/4, -z-1/4'

loop_
_atom_site_label
_atom_site_type_symbol
_atom_site_fract_x
_atom_site_fract_y
_atom_site_fract_z
_atom_site_U_iso_or_equiv
_atom_site_adp_type
_atom_site_occupancy
_atom_site_symmetry_multiplicity
_atom_site_calc_flag
_atom_site_refinement_flags
_atom_site_disorder_assembly
_atom_site_disorder_group
Sm1 Sm 0.927319(13) 0.725768(13) 0.443360(13) 0.02055(11) Uani 1 1 d . . .
Si1 Si 1.0000 0.7500 0.61705(11) 0.0296(6) Uani 1 2 d S . .
Si2 Si 0.96852(7) 0.88704(7) 0.45568(7) 0.0243(4) Uani 1 1 d . . .
N1 N 0.8443(2) 0.7225(2) 0.5276(2) 0.0260(11) Uani 1 1 d . . .
N2 N 0.9405(2) 0.7365(2) 0.5642(2) 0.0225(10) Uani 1 1 d . . .
N3 N 0.97560(19) 0.81511(19) 0.4264(2) 0.0208(10) Uani 1 1 d . . .
C1 C 0.7813(3) 0.7136(3) 0.5392(3) 0.0293(14) Uani 1 1 d . . .
C2 C 0.7404(3) 0.7614(3) 0.5293(3) 0.0322(15) Uani 1 1 d . . .
C3 C 0.6792(3) 0.7498(3) 0.5366(3) 0.0408(17) Uani 1 1 d . . .
H3B H 0.6513 0.7817 0.5301 0.049 Uiso 1 1 calc R . .
C4 C 0.6581(3) 0.6941(3) 0.5528(3) 0.0410(17) Uani 1 1 d . . .
H4A H 0.6160 0.6874 0.5577 0.049 Uiso 1 1 calc R . .
C5 C 0.6980(3) 0.6479(3) 0.5620(3) 0.0432(17) Uani 1 1 d . . .
H5A H 0.6828 0.6091 0.5729 0.052 Uiso 1 1 calc R . .
C6 C 0.7600(3) 0.6558(3) 0.5560(3) 0.0322(14) Uani 1 1 d . . .
C7 C 0.7609(3) 0.8247(3) 0.5108(3) 0.0378(16) Uani 1 1 d . . .
H7A H 0.8056 0.8266 0.5161 0.045 Uiso 1 1 calc R . .
C8 C 0.7462(4) 0.8386(3) 0.4387(4) 0.061(2) Uani 1 1 d . . .
H8A H 0.7646 0.8080 0.4103 0.091 Uiso 1 1 calc R . .
H8B H 0.7622 0.8784 0.4272 0.091 Uiso 1 1 calc R . .
H8C H 0.7025 0.8384 0.4325 0.091 Uiso 1 1 calc R . .
C9 C 0.7332(3) 0.8729(3) 0.5550(4) 0.059(2) Uani 1 1 d . . .
H9A H 0.7481 0.9126 0.5416 0.089 Uiso 1 1 calc R . .
H9B H 0.7446 0.8652 0.6010 0.089 Uiso 1 1 calc R . .
H9C H 0.6893 0.8718 0.5509 0.089 Uiso 1 1 calc R . .
C10 C 0.8016(3) 0.6029(3) 0.5670(3) 0.0385(16) Uani 1 1 d . . .
H10A H 0.8438 0.6185 0.5694 0.046 Uiso 1 1 calc R . .
C11 C 0.7883(3) 0.5692(4) 0.6315(3) 0.054(2) Uani 1 1 d . . .
H11A H 0.7908 0.5974 0.6687 0.082 Uiso 1 1 calc R . .
H11B H 0.8179 0.5370 0.6376 0.082 Uiso 1 1 calc R . .
H11C H 0.7478 0.5519 0.6296 0.082 Uiso 1 1 calc R . .
C12 C 0.7982(3) 0.5582(3) 0.5096(3) 0.0485(18) Uani 1 1 d . . .
H12A H 0.8070 0.5792 0.4681 0.073 Uiso 1 1 calc R . .
H12B H 0.7577 0.5407 0.5075 0.073 Uiso 1 1 calc R . .
H12C H 0.8279 0.5260 0.5163 0.073 Uiso 1 1 calc R . .
C13 C 0.8813(3) 0.7343(2) 0.5772(3) 0.0225(12) Uani 1 1 d . . .
C14 C 0.8578(2) 0.7466(3) 0.6458(3) 0.0276(13) Uani 1 1 d . . .
C15 C 0.8375(3) 0.8036(3) 0.6619(3) 0.0324(15) Uani 1 1 d . . .
H15A H 0.8372 0.8344 0.6293 0.039 Uiso 1 1 calc R . .
C16 C 0.8176(3) 0.8165(3) 0.7255(3) 0.0443(18) Uani 1 1 d . . .
H16A H 0.8034 0.8557 0.7360 0.053 Uiso 1 1 calc R . .
C17 C 0.8184(3) 0.7728(4) 0.7727(3) 0.050(2) Uani 1 1 d . . .
H17A H 0.8058 0.7817 0.8165 0.060 Uiso 1 1 calc R . .
C18 C 0.8376(3) 0.7158(4) 0.7567(3) 0.050(2) Uani 1 1 d . . .
H18A H 0.8369 0.6849 0.7892 0.059 Uiso 1 1 calc R . .
C19 C 0.8577(3) 0.7030(3) 0.6942(3) 0.0357(15) Uani 1 1 d . . .
H19A H 0.8718 0.6636 0.6843 0.043 Uiso 1 1 calc R . .
C20 C 1.0107(3) 0.6838(4) 0.6718(4) 0.070(3) Uani 1 1 d . . .
H20A H 1.0443 0.6915 0.7021 0.106 Uiso 1 1 calc R . .
H20B H 1.0196 0.6482 0.6450 0.106 Uiso 1 1 calc R . .
H20C H 0.9738 0.6769 0.6973 0.106 Uiso 1 1 calc R . .
C21 C 1.0440(3) 0.9150(3) 0.4829(3) 0.0397(16) Uani 1 1 d . . .
H21A H 1.0596 0.8887 0.5178 0.060 Uiso 1 1 calc R . .
H21B H 1.0400 0.9562 0.4998 0.060 Uiso 1 1 calc R . .
H21C H 1.0718 0.9147 0.4453 0.060 Uiso 1 1 calc R . .
C22 C 0.9398(3) 0.9391(3) 0.3885(3) 0.0378(16) Uani 1 1 d . . .
H22A H 0.9656 0.9354 0.3494 0.057 Uiso 1 1 calc R . .
H22B H 0.9406 0.9807 0.4044 0.057 Uiso 1 1 calc R . .
H22C H 0.8984 0.9279 0.3769 0.057 Uiso 1 1 calc R . .
C23 C 0.9146(3) 0.8991(3) 0.5251(3) 0.0411(17) Uani 1 1 d . . .
H23A H 0.9261 0.8735 0.5625 0.062 Uiso 1 1 calc R . .
H23B H 0.8738 0.8886 0.5107 0.062 Uiso 1 1 calc R . .
H23C H 0.9157 0.9415 0.5387 0.062 Uiso 1 1 calc R . .

loop_
_atom_site_aniso_label
_atom_site_aniso_U_11
_atom_site_aniso_U_22
_atom_site_aniso_U_33
_atom_site_aniso_U_23
_atom_site_aniso_U_13
_atom_site_aniso_U_12
Sm1 0.02130(17) 0.02510(18) 0.01524(15) -0.00010(12) 0.00122(12) -0.00249(12)
Si1 0.0205(12) 0.0520(16) 0.0165(11) 0.000 0.000 0.0003(11)
Si2 0.0294(9) 0.0241(9) 0.0196(8) -0.0013(6) -0.0004(7) -0.0004(7)
N1 0.019(2) 0.038(3) 0.022(2) 0.000(2) 0.003(2) -0.003(2)
N2 0.020(2) 0.033(3) 0.015(2) -0.003(2) 0.0018(19) -0.002(2)
N3 0.022(2) 0.023(3) 0.018(2) 0.0000(19) -0.0038(19) 0.002(2)
C1 0.022(3) 0.049(4) 0.017(3) -0.001(3) -0.001(2) -0.004(3)
C2 0.028(3) 0.049(4) 0.019(3) -0.003(3) -0.002(3) -0.004(3)
C3 0.024(3) 0.064(5) 0.035(4) -0.004(3) -0.006(3) 0.007(3)
C4 0.021(3) 0.065(5) 0.036(4) 0.002(4) -0.002(3) -0.004(3)
C5 0.038(4) 0.060(5) 0.032(4) 0.010(3) 0.000(3) -0.012(3)
C6 0.025(3) 0.049(4) 0.022(3) 0.005(3) 0.003(3) -0.005(3)
C7 0.030(4) 0.039(4) 0.044(4) -0.003(3) -0.006(3) 0.004(3)
C8 0.079(6) 0.046(5) 0.058(5) 0.008(4) -0.006(4) -0.002(4)
C9 0.048(5) 0.053(5) 0.077(6) -0.016(4) -0.007(4) 0.018(4)
C10 0.032(4) 0.047(4) 0.037(4) 0.013(3) 0.000(3) -0.008(3)
C11 0.046(5) 0.066(5) 0.051(5) 0.026(4) -0.003(4) -0.010(4)
C12 0.043(4) 0.048(4) 0.055(5) 0.008(4) -0.004(4) -0.005(3)
C13 0.026(3) 0.024(3) 0.017(3) 0.003(2) 0.001(2) 0.001(2)
C14 0.018(3) 0.043(4) 0.022(3) -0.001(3) 0.003(2) -0.003(3)
C15 0.026(3) 0.047(4) 0.024(3) -0.003(3) 0.004(3) 0.000(3)
C16 0.037(4) 0.059(5) 0.037(4) -0.023(4) 0.009(3) -0.001(3)
C17 0.041(4) 0.088(6) 0.021(3) -0.009(4) 0.009(3) 0.008(4)
C18 0.034(4) 0.086(6) 0.029(4) 0.017(4) 0.007(3) 0.007(4)
C19 0.029(3) 0.053(4) 0.025(3) 0.005(3) 0.004(3) 0.006(3)
C20 0.032(4) 0.123(8) 0.056(5) 0.053(5) 0.001(4) 0.000(4)
C21 0.039(4) 0.035(4) 0.045(4) -0.001(3) -0.007(3) -0.006(3)
C22 0.047(4) 0.030(4) 0.037(4) -0.001(3) -0.005(3) 0.007(3)
C23 0.055(5) 0.031(4) 0.037(4) -0.006(3) 0.018(3) -0.002(3)

loop_
_atom_type_symbol
_atom_type_description
_atom_type_scat_dispersion_real
_atom_type_scat_dispersion_imag
_atom_type_scat_source
C C 0.0033 0.0016 'International Tables Vol C Tables 4.2.6.8 and 6.1.1.4'
H H 0.0000 0.0000 'International Tables Vol C Tables 4.2.6.8 and 6.1.1.4'
N N 0.0061 0.0033 'International Tables Vol C Tables 4.2.6.8 and 6.1.1.4'
Si Si 0.0817 0.0704 'International Tables Vol C Tables 4.2.6.8 and 6.1.1.4'
Sm Sm -0.1638 3.4418 'International Tables Vol C Tables 4.2.6.8 and 6.1.1.4'

loop_
_geom_angle_atom_site_label_1
_geom_angle_atom_site_label_2
_geom_angle_atom_site_label_3
_geom_angle
_geom_angle_site_symmetry_1
_geom_angle_site_symmetry_3
_geom_angle_publ_flag
N3 Sm1 N3 83.32(16) . 6_664 ?
N3 Sm1 N3 79.57(16) . 16_756 ?
N3 Sm1 N3 77.98(15) 6_664 16_756 ?
N3 Sm1 N2 90.51(15) . . ?
N3 Sm1 N2 94.15(15) 6_664 . ?
N3 Sm1 N2 167.93(15) 16_756 . ?
N3 Sm1 N1 118.16(15) . . ?
N3 Sm1 N1 139.15(15) 6_664 . ?
N3 Sm1 N1 136.70(15) 16_756 . ?
N2 Sm1 N1 54.47(14) . . ?
N3 Sm1 C13 104.41(16) . . ?
N3 Sm1 C13 118.78(15) 6_664 . ?
N3 Sm1 C13 162.92(15) 16_756 . ?
N2 Sm1 C13 27.45(15) . . ?
N1 Sm1 C13 27.10(15) . . ?
N3 Sm1 Si2 96.14(11) . 16_756 ?
N3 Sm1 Si2 103.90(11) 6_664 16_756 ?
N3 Sm1 Si2 29.39(11) 16_756 16_756 ?
N2 Sm1 Si2 161.35(11) . 16_756 ?
N1 Sm1 Si2 107.34(11) . 16_756 ?
C13 Sm1 Si2 134.09(11) . 16_756 ?
N3 Sm1 Sm1 43.86(11) . 6_664 ?
N3 Sm1 Sm1 41.96(11) 6_664 6_664 ?
N3 Sm1 Sm1 86.27(10) 16_756 6_664 ?
N2 Sm1 Sm1 81.79(10) . 6_664 ?
N1 Sm1 Sm1 134.85(10) . 6_664 ?
C13 Sm1 Sm1 108.25(11) . 6_664 ?
Si2 Sm1 Sm1 114.87(3) 16_756 6_664 ?
N3 Sm1 Si2 109.28(11) . 6_664 ?
N3 Sm1 Si2 27.41(11) 6_664 6_664 ?
N3 Sm1 Si2 91.43(11) 16_756 6_664 ?
N2 Sm1 Si2 85.32(11) . 6_664 ?
N1 Sm1 Si2 115.20(11) . 6_664 ?
C13 Sm1 Si2 102.59(11) . 6_664 ?
Si2 Sm1 Si2 108.64(3) 16_756 6_664 ?
Sm1 Sm1 Si2 65.79(3) 6_664 6_664 ?
N3 Sm1 Sm1 40.42(11) . 11_676 ?
N3 Sm1 Sm1 81.28(11) 6_664 11_676 ?
N3 Sm1 Sm1 39.41(10) 16_756 11_676 ?
N2 Sm1 Sm1 130.92(11) . 11_676 ?
N1 Sm1 Sm1 138.13(11) . 11_676 ?
C13 Sm1 Sm1 140.34(11) . 11_676 ?
Si2 Sm1 Sm1 58.11(3) 16_756 11_676 ?
Sm1 Sm1 Sm1 62.379(4) 6_664 11_676 ?
Si2 Sm1 Sm1 106.65(3) 6_664 11_676 ?
N3 Sm1 Sm1 82.29(11) . 16_756 ?
N3 Sm1 Sm1 40.82(11) 6_664 16_756 ?
N3 Sm1 Sm1 37.42(10) 16_756 16_756 ?
N2 Sm1 Sm1 134.83(10) . 16_756 ?
N1 Sm1 Sm1 159.13(11) . 16_756 ?
C13 Sm1 Sm1 158.53(11) . 16_756 ?
Si2 Sm1 Sm1 63.56(3) 16_756 16_756 ?
Sm1 Sm1 Sm1 62.379(4) 6_664 16_756 ?
Si2 Sm1 Sm1 56.19(3) 6_664 16_756 ?
Sm1 Sm1 Sm1 55.242(9) 11_676 16_756 ?
N2 Si1 N2 103.3(3) . 6_664 ?
N2 Si1 C20 114.2(3) . 6_664 ?
N2 Si1 C20 109.4(3) 6_664 6_664 ?
N2 Si1 C20 109.4(3) . . ?
N2 Si1 C20 114.2(3) 6_664 . ?
C20 Si1 C20 106.5(6) 6_664 . ?
N3 Si2 C23 117.0(3) . . ?
N3 Si2 C21 109.2(3) . . ?
C23 Si2 C21 107.7(3) . . ?
N3 Si2 C22 110.6(2) . . ?
C23 Si2 C22 103.8(3) . . ?
C21 Si2 C22 108.1(3) . . ?
N3 Si2 Sm1 44.28(15) . 11_676 ?
C23 Si2 Sm1 140.6(2) . 11_676 ?
C21 Si2 Sm1 111.4(2) . 11_676 ?
C22 Si2 Sm1 68.17(19) . 11_676 ?
N3 Si2 Sm1 39.50(15) . 6_664 ?
C23 Si2 Sm1 126.4(2) . 6_664 ?
C21 Si2 Sm1 70.0(2) . 6_664 ?
C22 Si2 Sm1 128.4(2) . 6_664 ?
Sm1 Si2 Sm1 65.70(3) 11_676 6_664 ?
C13 N1 C1 120.5(5) . . ?
C13 N1 Sm1 93.1(3) . . ?
C1 N1 Sm1 146.4(4) . . ?
C13 N2 Si1 129.4(4) . . ?
C13 N2 Sm1 94.2(3) . . ?
Si1 N2 Sm1 136.1(2) . . ?
Si2 N3 Sm1 135.8(2) . . ?
Si2 N3 Sm1 113.1(2) . 6_664 ?
Sm1 N3 Sm1 94.18(15) . 6_664 ?
Si2 N3 Sm1 106.3(2) . 11_676 ?
Sm1 N3 Sm1 102.16(16) . 11_676 ?
Sm1 N3 Sm1 99.77(16) 6_664 11_676 ?
C6 C1 C2 120.2(5) . . ?
C6 C1 N1 119.5(5) . . ?
C2 C1 N1 120.1(5) . . ?
C3 C2 C1 118.3(6) . . ?
C3 C2 C7 119.2(6) . . ?
C1 C2 C7 122.5(5) . . ?
C4 C3 C2 122.0(6) . . ?
C4 C3 H3B 119.0 . . ?
C2 C3 H3B 119.0 . . ?
C3 C4 C5 119.4(6) . . ?
C3 C4 H4A 120.3 . . ?
C5 C4 H4A 120.3 . . ?
C4 C5 C6 122.2(7) . . ?
C4 C5 H5A 118.9 . . ?
C6 C5 H5A 118.9 . . ?
C5 C6 C1 117.8(6) . . ?
C5 C6 C10 119.6(6) . . ?
C1 C6 C10 122.6(5) . . ?
C2 C7 C9 112.5(6) . . ?
C2 C7 C8 111.0(5) . . ?
C9 C7 C8 109.6(6) . . ?
C2 C7 H7A 107.9 . . ?
C9 C7 H7A 107.9 . . ?
C8 C7 H7A 107.9 . . ?
C7 C8 H8A 109.5 . . ?
C7 C8 H8B 109.5 . . ?
H8A C8 H8B 109.5 . . ?
C7 C8 H8C 109.5 . . ?
H8A C8 H8C 109.5 . . ?
H8B C8 H8C 109.5 . . ?
C7 C9 H9A 109.5 . . ?
C7 C9 H9B 109.5 . . ?
H9A C9 H9B 109.5 . . ?
C7 C9 H9C 109.5 . . ?
H9A C9 H9C 109.5 . . ?
H9B C9 H9C 109.5 . . ?
C6 C10 C12 111.3(5) . . ?
C6 C10 C11 112.7(6) . . ?
C12 C10 C11 108.9(6) . . ?
C6 C10 H10A 107.9 . . ?
C12 C10 H10A 107.9 . . ?
C11 C10 H10A 107.9 . . ?
C10 C11 H11A 109.5 . . ?
C10 C11 H11B 109.5 . . ?
H11A C11 H11B 109.5 . . ?
C10 C11 H11C 109.5 . . ?
H11A C11 H11C 109.5 . . ?
H11B C11 H11C 109.5 . . ?
C10 C12 H12A 109.5 . . ?
C10 C12 H12B 109.5 . . ?
H12A C12 H12B 109.5 . . ?
C10 C12 H12C 109.5 . . ?
H12A C12 H12C 109.5 . . ?
H12B C12 H12C 109.5 . . ?
N1 C13 N2 117.8(5) . . ?
N1 C13 C14 121.3(5) . . ?
N2 C13 C14 120.8(5) . . ?
N1 C13 Sm1 59.8(3) . . ?
N2 C13 Sm1 58.3(3) . . ?
C14 C13 Sm1 173.4(4) . . ?
C19 C14 C15 118.3(5) . . ?
C19 C14 C13 122.0(5) . . ?
C15 C14 C13 119.6(5) . . ?
C14 C15 C16 120.6(6) . . ?
C14 C15 H15A 119.7 . . ?
C16 C15 H15A 119.7 . . ?
C17 C16 C15 120.0(7) . . ?
C17 C16 H16A 120.0 . . ?
C15 C16 H16A 120.0 . . ?
C16 C17 C18 119.6(6) . . ?
C16 C17 H17A 120.2 . . ?
C18 C17 H17A 120.2 . . ?
C19 C18 C17 120.6(7) . . ?
C19 C18 H18A 119.7 . . ?
C17 C18 H18A 119.7 . . ?
C18 C19 C14 120.8(7) . . ?
C18 C19 H19A 119.6 . . ?
C14 C19 H19A 119.6 . . ?
Si1 C20 H20A 109.5 . . ?
Si1 C20 H20B 109.5 . . ?
H20A C20 H20B 109.5 . . ?
Si1 C20 H20C 109.5 . . ?
H20A C20 H20C 109.5 . . ?
H20B C20 H20C 109.5 . . ?
Si2 C21 H21A 109.5 . . ?
Si2 C21 H21B 109.5 . . ?
H21A C21 H21B 109.5 . . ?
Si2 C21 H21C 109.5 . . ?
H21A C21 H21C 109.5 . . ?
H21B C21 H21C 109.5 . . ?
Si2 C22 H22A 109.5 . . ?
Si2 C22 H22B 109.5 . . ?
H22A C22 H22B 109.5 . . ?
Si2 C22 H22C 109.5 . . ?
H22A C22 H22C 109.5 . . ?
H22B C22 H22C 109.5 . . ?
Si2 C23 H23A 109.5 . . ?
Si2 C23 H23B 109.5 . . ?
H23A C23 H23B 109.5 . . ?
Si2 C23 H23C 109.5 . . ?
H23A C23 H23C 109.5 . . ?
H23B C23 H23C 109.5 . . ?

loop_
_geom_bond_atom_site_label_1
_geom_bond_atom_site_label_2
_geom_bond_distance
_geom_bond_site_symmetry_2
_geom_bond_publ_flag
Sm1 N3 2.280(4) . ?
Sm1 N3 2.363(4) 6_664 ?
Sm1 N3 2.433(4) 16_756 ?
Sm1 N2 2.477(4) . ?
Sm1 N1 2.513(4) . ?
Sm1 C13 2.903(5) . ?
Sm1 Si2 3.3440(15) 16_756 ?
Sm1 Sm1 3.4013(6) 6_664 ?
Sm1 Si2 3.4174(17) 6_664 ?
Sm1 Sm1 3.6681(5) 11_676 ?
Sm1 Sm1 3.6681(5) 16_756 ?
Si1 N2 1.725(5) . ?
Si1 N2 1.725(5) 6_664 ?
Si1 C20 1.856(7) 6_664 ?
Si1 C20 1.856(7) . ?
Si2 N3 1.710(5) . ?
Si2 C23 1.866(6) . ?
Si2 C21 1.869(6) . ?
Si2 C22 1.895(6) . ?
Si2 Sm1 3.3440(15) 11_676 ?
Si2 Sm1 3.4174(17) 6_664 ?
N1 C13 1.325(7) . ?
N1 C1 1.430(7) . ?
N2 C13 1.342(7) . ?
N3 Sm1 2.363(4) 6_664 ?
N3 Sm1 2.433(4) 11_676 ?
C1 C6 1.410(9) . ?
C1 C2 1.411(8) . ?
C2 C3 1.390(8) . ?
C2 C7 1.523(9) . ?
C3 C4 1.363(9) . ?
C3 H3B 0.9500 . ?
C4 C5 1.368(10) . ?
C4 H4A 0.9500 . ?
C5 C6 1.394(8) . ?
C5 H5A 0.9500 . ?
C6 C10 1.510(9) . ?
C7 C9 1.524(9) . ?
C7 C8 1.526(9) . ?
C7 H7A 1.0000 . ?
C8 H8A 0.9800 . ?
C8 H8B 0.9800 . ?
C8 H8C 0.9800 . ?
C9 H9A 0.9800 . ?
C9 H9B 0.9800 . ?
C9 H9C 0.9800 . ?
C10 C12 1.531(9) . ?
C10 C11 1.534(8) . ?
C10 H10A 1.0000 . ?
C11 H11A 0.9800 . ?
C11 H11B 0.9800 . ?
C11 H11C 0.9800 . ?
C12 H12A 0.9800 . ?
C12 H12B 0.9800 . ?
C12 H12C 0.9800 . ?
C13 C14 1.509(7) . ?
C14 C19 1.378(8) . ?
C14 C15 1.384(8) . ?
C15 C16 1.392(8) . ?
C15 H15A 0.9500 . ?
C16 C17 1.362(10) . ?
C16 H16A 0.9500 . ?
C17 C18 1.373(10) . ?
C17 H17A 0.9500 . ?
C18 C19 1.372(8) . ?
C18 H18A 0.9500 . ?
C19 H19A 0.9500 . ?
C20 H20A 0.9800 . ?
C20 H20B 0.9800 . ?
C20 H20C 0.9800 . ?
C21 H21A 0.9800 . ?
C21 H21B 0.9800 . ?
C21 H21C 0.9800 . ?
C22 H22A 0.9800 . ?
C22 H22B 0.9800 . ?
C22 H22C 0.9800 . ?
C23 H23A 0.9800 . ?
C23 H23B 0.9800 . ?
C23 H23C 0.9800 . ?

loop_
_geom_torsion_atom_site_label_1
_geom_torsion_atom_site_label_2
_geom_torsion_atom_site_label_3
_geom_torsion_atom_site_label_4
_geom_torsion
_geom_torsion_site_symmetry_1
_geom_torsion_site_symmetry_2
_geom_torsion_site_symmetry_3
_geom_torsion_site_symmetry_4
_geom_torsion_publ_flag
N3 Sm1 N1 C13 -64.7(4) . . . . ?
N3 Sm1 N1 C13 49.9(4) 6_664 . . . ?
N3 Sm1 N1 C13 -170.3(3) 16_756 . . . ?
N2 Sm1 N1 C13 3.6(3) . . . . ?
Si2 Sm1 N1 C13 -171.9(3) 16_756 . . . ?
Sm1 Sm1 N1 C13 -13.1(4) 6_664 . . . ?
Si2 Sm1 N1 C13 67.0(3) 6_664 . . . ?
Sm1 Sm1 N1 C13 -110.6(3) 11_676 . . . ?
Sm1 Sm1 N1 C13 127.5(3) 16_756 . . . ?
N3 Sm1 N1 C1 115.6(7) . . . . ?
N3 Sm1 N1 C1 -129.8(7) 6_664 . . . ?
N3 Sm1 N1 C1 10.0(8) 16_756 . . . ?
N2 Sm1 N1 C1 -176.1(8) . . . . ?
C13 Sm1 N1 C1 -179.7(9) . . . . ?
Si2 Sm1 N1 C1 8.4(7) 16_756 . . . ?
Sm1 Sm1 N1 C1 167.2(6) 6_664 . . . ?
Si2 Sm1 N1 C1 -112.7(7) 6_664 . . . ?
Sm1 Sm1 N1 C1 69.7(7) 11_676 . . . ?
Sm1 Sm1 N1 C1 -52.2(9) 16_756 . . . ?
N2 Si1 N2 C13 -166.4(6) 6_664 . . . ?
C20 Si1 N2 C13 -47.7(6) 6_664 . . . ?
C20 Si1 N2 C13 71.5(6) . . . . ?
N2 Si1 N2 Sm1 5.61(19) 6_664 . . . ?
C20 Si1 N2 Sm1 124.3(4) 6_664 . . . ?
C20 Si1 N2 Sm1 -116.4(4) . . . . ?
N3 Sm1 N2 C13 121.5(3) . . . . ?
N3 Sm1 N2 C13 -155.2(3) 6_664 . . . ?
N3 Sm1 N2 C13 156.1(6) 16_756 . . . ?
N1 Sm1 N2 C13 -3.5(3) . . . . ?
Si2 Sm1 N2 C13 10.3(6) 16_756 . . . ?
Sm1 Sm1 N2 C13 164.6(3) 6_664 . . . ?
Si2 Sm1 N2 C13 -129.2(3) 6_664 . . . ?
Sm1 Sm1 N2 C13 122.8(3) 11_676 . . . ?
Sm1 Sm1 N2 C13 -158.9(3) 16_756 . . . ?
N3 Sm1 N2 Si1 -52.4(4) . . . . ?
N3 Sm1 N2 Si1 31.0(4) 6_664 . . . ?
N3 Sm1 N2 Si1 -17.8(10) 16_756 . . . ?
N1 Sm1 N2 Si1 -177.4(4) . . . . ?
C13 Sm1 N2 Si1 -173.9(6) . . . . ?
Si2 Sm1 N2 Si1 -163.54(13) 16_756 . . . ?
Sm1 Sm1 N2 Si1 -9.2(3) 6_664 . . . ?
Si2 Sm1 N2 Si1 56.9(3) 6_664 . . . ?
Sm1 Sm1 N2 Si1 -51.1(4) 11_676 . . . ?
Sm1 Sm1 N2 Si1 27.3(4) 16_756 . . . ?
C23 Si2 N3 Sm1 8.0(5) . . . . ?
C21 Si2 N3 Sm1 130.7(4) . . . . ?
C22 Si2 N3 Sm1 -110.4(4) . . . . ?
Sm1 Si2 N3 Sm1 -128.0(4) 11_676 . . . ?
Sm1 Si2 N3 Sm1 123.5(4) 6_664 . . . ?
C23 Si2 N3 Sm1 -115.5(3) . . . 6_664 ?
C21 Si2 N3 Sm1 7.2(3) . . . 6_664 ?
C22 Si2 N3 Sm1 126.1(3) . . . 6_664 ?
Sm1 Si2 N3 Sm1 108.5(3) 11_676 . . 6_664 ?
C23 Si2 N3 Sm1 136.0(3) . . . 11_676 ?
C21 Si2 N3 Sm1 -101.3(3) . . . 11_676 ?
C22 Si2 N3 Sm1 17.6(3) . . . 11_676 ?
Sm1 Si2 N3 Sm1 -108.5(3) 6_664 . . 11_676 ?
N3 Sm1 N3 Si2 -146.3(3) 6_664 . . . ?
N3 Sm1 N3 Si2 134.8(4) 16_756 . . . ?
N2 Sm1 N3 Si2 -52.2(3) . . . . ?
N1 Sm1 N3 Si2 -3.0(4) . . . . ?
C13 Sm1 N3 Si2 -28.2(4) . . . . ?
Si2 Sm1 N3 Si2 110.4(3) 16_756 . . . ?
Sm1 Sm1 N3 Si2 -129.7(4) 6_664 . . . ?
Si2 Sm1 N3 Si2 -137.4(3) 6_664 . . . ?
Sm1 Sm1 N3 Si2 129.3(4) 11_676 . . . ?
Sm1 Sm1 N3 Si2 172.6(3) 16_756 . . . ?
N3 Sm1 N3 Sm1 -16.6(2) 6_664 . . 6_664 ?
N3 Sm1 N3 Sm1 -95.51(14) 16_756 . . 6_664 ?
N2 Sm1 N3 Sm1 77.56(15) . . . 6_664 ?
N1 Sm1 N3 Sm1 126.68(15) . . . 6_664 ?
C13 Sm1 N3 Sm1 101.51(16) . . . 6_664 ?
Si2 Sm1 N3 Sm1 -119.89(11) 16_756 . . 6_664 ?
Si2 Sm1 N3 Sm1 -7.66(16) 6_664 . . 6_664 ?
Sm1 Sm1 N3 Sm1 -100.94(19) 11_676 . . 6_664 ?
Sm1 Sm1 N3 Sm1 -57.70(11) 16_756 . . 6_664 ?
N3 Sm1 N3 Sm1 84.39(14) 6_664 . . 11_676 ?
N3 Sm1 N3 Sm1 5.43(15) 16_756 . . 11_676 ?
N2 Sm1 N3 Sm1 178.50(16) . . . 11_676 ?
N1 Sm1 N3 Sm1 -132.38(16) . . . 11_676 ?
C13 Sm1 N3 Sm1 -157.55(15) . . . 11_676 ?
Si2 Sm1 N3 Sm1 -18.95(14) 16_756 . . 11_676 ?
Sm1 Sm1 N3 Sm1 100.94(19) 6_664 . . 11_676 ?
Si2 Sm1 N3 Sm1 93.28(13) 6_664 . . 11_676 ?
Sm1 Sm1 N3 Sm1 43.24(12) 16_756 . . 11_676 ?
C13 N1 C1 C6 -86.5(7) . . . . ?
Sm1 N1 C1 C6 93.1(8) . . . . ?
C13 N1 C1 C2 98.0(7) . . . . ?
Sm1 N1 C1 C2 -82.4(8) . . . . ?
C6 C1 C2 C3 0.1(8) . . . . ?
N1 C1 C2 C3 175.5(5) . . . . ?
C6 C1 C2 C7 -179.7(5) . . . . ?
N1 C1 C2 C7 -4.3(8) . . . . ?
C1 C2 C3 C4 -0.1(9) . . . . ?
C7 C2 C3 C4 179.7(6) . . . . ?
C2 C3 C4 C5 -0.3(10) . . . . ?
C3 C4 C5 C6 0.7(10) . . . . ?
C4 C5 C6 C1 -0.7(10) . . . . ?
C4 C5 C6 C10 179.9(6) . . . . ?
C2 C1 C6 C5 0.3(9) . . . . ?
N1 C1 C6 C5 -175.2(5) . . . . ?
C2 C1 C6 C10 179.8(5) . . . . ?
N1 C1 C6 C10 4.3(8) . . . . ?
C3 C2 C7 C9 50.5(8) . . . . ?
C1 C2 C7 C9 -129.7(6) . . . . ?
C3 C2 C7 C8 -72.6(8) . . . . ?
C1 C2 C7 C8 107.2(7) . . . . ?
C5 C6 C10 C12 72.7(7) . . . . ?
C1 C6 C10 C12 -106.8(7) . . . . ?
C5 C6 C10 C11 -50.0(8) . . . . ?
C1 C6 C10 C11 130.5(6) . . . . ?
C1 N1 C13 N2 173.8(5) . . . . ?
Sm1 N1 C13 N2 -6.0(5) . . . . ?
C1 N1 C13 C14 -7.8(8) . . . . ?
Sm1 N1 C13 C14 172.4(5) . . . . ?
C1 N1 C13 Sm1 179.8(6) . . . . ?
Si1 N2 C13 N1 -179.4(4) . . . . ?
Sm1 N2 C13 N1 6.1(5) . . . . ?
Si1 N2 C13 C14 2.1(8) . . . . ?
Sm1 N2 C13 C14 -172.3(4) . . . . ?
Si1 N2 C13 Sm1 174.5(5) . . . . ?
N3 Sm1 C13 N1 124.6(3) . . . . ?
N3 Sm1 C13 N1 -145.2(3) 6_664 . . . ?
N3 Sm1 C13 N1 23.1(7) 16_756 . . . ?
N2 Sm1 C13 N1 -173.7(5) . . . . ?
Si2 Sm1 C13 N1 10.9(4) 16_756 . . . ?
Sm1 Sm1 C13 N1 170.2(3) 6_664 . . . ?
Si2 Sm1 C13 N1 -121.4(3) 6_664 . . . ?
Sm1 Sm1 C13 N1 101.8(3) 11_676 . . . ?
Sm1 Sm1 C13 N1 -129.4(3) 16_756 . . . ?
N3 Sm1 C13 N2 -61.7(3) . . . . ?
N3 Sm1 C13 N2 28.5(4) 6_664 . . . ?
N3 Sm1 C13 N2 -163.2(4) 16_756 . . . ?
N1 Sm1 C13 N2 173.7(5) . . . . ?
Si2 Sm1 C13 N2 -175.4(3) 16_756 . . . ?
Sm1 Sm1 C13 N2 -16.0(3) 6_664 . . . ?
Si2 Sm1 C13 N2 52.3(3) 6_664 . . . ?
Sm1 Sm1 C13 N2 -84.5(3) 11_676 . . . ?
Sm1 Sm1 C13 N2 44.3(5) 16_756 . . . ?
N3 Sm1 C13 C14 23(3) . . . . ?
N3 Sm1 C13 C14 113(3) 6_664 . . . ?
N3 Sm1 C13 C14 -79(3) 16_756 . . . ?
N2 Sm1 C13 C14 84(3) . . . . ?
N1 Sm1 C13 C14 -102(3) . . . . ?
Si2 Sm1 C13 C14 -91(3) 16_756 . . . ?
Sm1 Sm1 C13 C14 68(3) 6_664 . . . ?
Si2 Sm1 C13 C14 137(3) 6_664 . . . ?
Sm1 Sm1 C13 C14 0(3) 11_676 . . . ?
Sm1 Sm1 C13 C14 129(3) 16_756 . . . ?
N1 C13 C14 C19 99.9(7) . . . . ?
N2 C13 C14 C19 -81.6(7) . . . . ?
Sm1 C13 C14 C19 -162(3) . . . . ?
N1 C13 C14 C15 -82.4(7) . . . . ?
N2 C13 C14 C15 96.0(7) . . . . ?
Sm1 C13 C14 C15 16(4) . . . . ?
C19 C14 C15 C16 0.0(9) . . . . ?
C13 C14 C15 C16 -177.8(5) . . . . ?
C14 C15 C16 C17 0.6(10) . . . . ?
C15 C16 C17 C18 -1.6(10) . . . . ?
C16 C17 C18 C19 2.1(11) . . . . ?
C17 C18 C19 C14 -1.6(10) . . . . ?
C15 C14 C19 C18 0.5(9) . . . . ?
C13 C14 C19 C18 178.2(6) . . . . ?
